data_2207700
loop_
_publ_author_name
'Ren, Yong'
'Yu, Guang-Ao'
'Liu, Sheng-Hua'

_publ_section_title
;
 (Di-<i>tert</i>-butylphosphino)cobaltocenium hexafluorophosphate
;
_journal_coeditor_code XU6062
_journal_issue 12
_journal_name_full 'Acta Crystallographica Section E'
_journal_page_first m2714
_journal_page_last m2715
_journal_paper_doi 10.1107/S1600536805038596
_journal_volume 61
_journal_year 2005
_chemical_formula_iupac '[Co (C18 H27 P)] P F6'
_chemical_formula_moiety 'C18 H27 Co P +, F6 P -'
_chemical_formula_sum 'C18 H27 Co F6 P2'
_chemical_formula_weight 478.27
_chemical_name_systematic
;
(Di-tert-butylphosphino)cobaltocenium hexafluorophosphate
;
_space_group_IT_number 14
_symmetry_cell_setting monoclinic
_symmetry_space_group_name_Hall '-P 2yn'
_symmetry_space_group_name_H-M 'P 1 21/n 1'
_atom_sites_solution_hydrogens geom
_atom_sites_solution_primary direct
_atom_sites_solution_secondary difmap
_audit_creation_method SHELXL-97
_cell_angle_alpha 90.00
_cell_angle_beta 108.4620(11)
_cell_angle_gamma 90.00
_cell_formula_units_Z 4
_cell_length_a 12.2603(11)
_cell_length_b 15.2255(12)
_cell_length_c 12.3230(11)
_cell_measurement_reflns_used 3154
_cell_measurement_temperature 293(2)
_cell_measurement_theta_max 22.1
_cell_measurement_theta_min 2.2
_cell_volume 2181.9(3)
_computing_cell_refinement 'SAINT (Bruker, 1997)'
_computing_data_collection 'SMART (Bruker, 1997)'
_computing_data_reduction SAINT
_computing_molecular_graphics 'SHELXTL (Bruker, 2001)'
_computing_publication_material SHELXTL
_computing_structure_refinement 'SHELXL97 (Sheldrick, 1997)'
_computing_structure_solution 'SHELXS97 (Sheldrick, 1997)'
_diffrn_ambient_temperature 293(2)
_diffrn_measured_fraction_theta_full 1.00
_diffrn_measured_fraction_theta_max 1.00
_diffrn_measurement_device_type 'Bruker SMART CCD area-detector'
_diffrn_measurement_method '\f and \w'
_diffrn_radiation_monochromator graphite
_diffrn_radiation_source 'fine-focus sealed tube'
_diffrn_radiation_type MoK\a
_diffrn_radiation_wavelength 0.71073
_diffrn_reflns_av_R_equivalents 0.030
_diffrn_reflns_av_sigmaI/netI 0.039
_diffrn_reflns_limit_h_max 15
_diffrn_reflns_limit_h_min -9
_diffrn_reflns_limit_k_max 19
_diffrn_reflns_limit_k_min -16
_diffrn_reflns_limit_l_max 15
_diffrn_reflns_limit_l_min -15
_diffrn_reflns_number 12636
_diffrn_reflns_theta_full 27.0
_diffrn_reflns_theta_max 27.0
_diffrn_reflns_theta_min 2.0
_diffrn_standards_decay_% 0
_diffrn_standards_interval_count 0
_diffrn_standards_interval_time 0
_diffrn_standards_number 0
_exptl_absorpt_coefficient_mu 0.983
_exptl_absorpt_correction_T_max 0.822
_exptl_absorpt_correction_T_min 0.685
_exptl_absorpt_correction_type multi-scan
_exptl_absorpt_process_details '(SADABS; Sheldrick, 1996)'
_exptl_crystal_colour red
_exptl_crystal_density_diffrn 1.456
_exptl_crystal_density_method 'not measured'
_exptl_crystal_description block
_exptl_crystal_F_000 984
_exptl_crystal_size_max 0.30
_exptl_crystal_size_mid 0.30
_exptl_crystal_size_min 0.20
_refine_diff_density_max 0.73
_refine_diff_density_min -0.39
_refine_ls_extinction_method none
_refine_ls_goodness_of_fit_ref 1.027
_refine_ls_hydrogen_treatment constr
_refine_ls_matrix_type full
_refine_ls_number_parameters 250
_refine_ls_number_reflns 4754
_refine_ls_number_restraints 0
_refine_ls_restrained_S_all 1.027
_refine_ls_R_factor_all 0.081
_refine_ls_R_factor_gt 0.060
_refine_ls_shift/su_max 0.001
_refine_ls_shift/su_mean 0.000
_refine_ls_structure_factor_coef Fsqd
_refine_ls_weighting_details 'calc w = 1/[\s^2^(Fo^2^)+(0.1021P)^2^+0.9195P] where P = (Fo^2^+2Fc^2^)/3'
_refine_ls_weighting_scheme calc
_refine_ls_wR_factor_gt 0.167
_refine_ls_wR_factor_ref 0.184
_reflns_number_gt 3415
_reflns_number_total 4754
_reflns_threshold_expression I>2\s(I)
_cod_data_source_file xu6062.cif
_cod_data_source_block I
_cod_depositor_comments
;
The following automatic conversions were performed:
'_symmetry_cell_setting' value 'Monoclinic' changed to 'monoclinic'
according to '/home/saulius/struct/CIF-dictionaries/cif_core.dic'
dictionary named 'cif_core.dic' version 2.4.1 from 2010-06-29.

Automatic conversion script
Id: cif_fix_enum 1527 2010-12-29 10:47:43Z saulius 

The following automatic conversions were performed:

'_symmetry_cell_setting' value 'Monoclinic' changed to 'monoclinic'
according to /home/saulius/struct/CIF-dictionaries/cif_core.dic
dictionary named 'cif_core.dic' version 2.4.1 from 2010-06-29.

Automatic conversion script
Id: cif_fix_values 1715 2011-07-08 13:25:40Z adriana 
;
_cod_original_sg_symbol_H-M 'P 21/n'
_cod_database_code 2207700
_cod_database_fobs_code 2207700

loop_
_symmetry_equiv_pos_as_xyz
'x, y, z'
'-x+1/2, y+1/2, -z+1/2'
'-x, -y, -z'
'x-1/2, -y-1/2, z-1/2'

loop_
_atom_site_label
_atom_site_fract_x
_atom_site_fract_y
_atom_site_fract_z
_atom_site_U_iso_or_equiv
_atom_site_adp_type
_atom_site_calc_flag
_atom_site_refinement_flags
_atom_site_occupancy
_atom_site_type_symbol
Co1 0.47336(4) 0.22288(3) 0.57873(4) 0.0551(2) Uani d . 1 Co
C1 0.5131(5) 0.1818(4) 0.7432(4) 0.0905(16) Uani d . 1 C
H1 0.5906 0.1771 0.7983 0.109 Uiso calc R 1 H
C2 0.4550(5) 0.1164(3) 0.6676(5) 0.0862(15) Uani d . 1 C
H2 0.4845 0.0575 0.6610 0.103 Uiso calc R 1 H
C3 0.3468(4) 0.1495(3) 0.6022(4) 0.0679(10) Uani d . 1 C
H3 0.2884 0.1175 0.5424 0.082 Uiso calc R 1 H
C4 0.3358(3) 0.2381(3) 0.6391(3) 0.0563(9) Uani d . 1 C
C5 0.4408(4) 0.2565(3) 0.7251(3) 0.0749(12) Uani d . 1 C
H5 0.4610 0.3127 0.7651 0.090 Uiso calc R 1 H
C6 0.5721(6) 0.1822(4) 0.4859(6) 0.104(2) Uani d . 1 C
H6 0.6074 0.1241 0.4893 0.124 Uiso calc R 1 H
C7 0.4639(6) 0.2070(4) 0.4143(4) 0.0930(17) Uani d . 1 C
H7 0.4091 0.1697 0.3579 0.112 Uiso calc R 1 H
C8 0.4495(5) 0.2960(4) 0.4357(5) 0.0882(15) Uani d . 1 C
H8 0.3820 0.3321 0.3978 0.106 Uiso calc R 1 H
C9 0.5465(6) 0.3233(4) 0.5194(6) 0.1025(18) Uani d . 1 C
H9 0.5601 0.3825 0.5521 0.123 Uiso calc R 1 H
C10 0.6210(5) 0.2543(6) 0.5495(6) 0.113(2) Uani d . 1 C
H10 0.6973 0.2560 0.6073 0.135 Uiso calc R 1 H
C11 0.1022(4) 0.2363(4) 0.6335(4) 0.0797(13) Uani d . 1 C
C12 0.0639(5) 0.1560(5) 0.5552(5) 0.113(2) Uani d . 1 C
H12A 0.1274 0.1163 0.5671 0.170 Uiso calc R 1 H
H12B 0.0382 0.1747 0.4768 0.170 Uiso calc R 1 H
H12C 0.0021 0.1268 0.5728 0.170 Uiso calc R 1 H
C13 0.1534(5) 0.2037(4) 0.7560(5) 0.0984(17) Uani d . 1 C
H13A 0.1781 0.2530 0.8064 0.148 Uiso calc R 1 H
H13B 0.2180 0.1664 0.7614 0.148 Uiso calc R 1 H
H13C 0.0963 0.1712 0.7775 0.148 Uiso calc R 1 H
C14 -0.0039(5) 0.2916(5) 0.6263(7) 0.127(2) Uani d . 1 C
H14A -0.0601 0.2557 0.6444 0.190 Uiso calc R 1 H
H14B -0.0358 0.3146 0.5503 0.190 Uiso calc R 1 H
H14C 0.0176 0.3393 0.6798 0.190 Uiso calc R 1 H
C15 0.2358(4) 0.4127(3) 0.6458(4) 0.0843(13) Uani d . 1 C
C16 0.1322(5) 0.4725(4) 0.5886(6) 0.122(2) Uani d . 1 C
H16A 0.1530 0.5326 0.6084 0.183 Uiso calc R 1 H
H16B 0.0690 0.4565 0.6148 0.183 Uiso calc R 1 H
H16C 0.1101 0.4656 0.5071 0.183 Uiso calc R 1 H
C17 0.2617(6) 0.4162(4) 0.7769(5) 0.113(2) Uani d . 1 C
H17A 0.3177 0.3722 0.8125 0.170 Uiso calc R 1 H
H17B 0.1923 0.4054 0.7950 0.170 Uiso calc R 1 H
H17C 0.2912 0.4732 0.8047 0.170 Uiso calc R 1 H
C18 0.3359(5) 0.4506(3) 0.6119(6) 0.1085(19) Uani d . 1 C
H18A 0.3183 0.4474 0.5303 0.163 Uiso calc R 1 H
H18B 0.4043 0.4175 0.6481 0.163 Uiso calc R 1 H
H18C 0.3478 0.5108 0.6359 0.163 Uiso calc R 1 H
F1 0.6896(4) 0.4017(3) 0.8093(4) 0.176(2) Uani d . 1 F
F2 0.8297(4) 0.4900(2) 0.8913(4) 0.167(2) Uani d . 1 F
F3 0.7453(5) 0.5924(3) 0.7707(5) 0.208(3) Uani d . 1 F
F4 0.6133(4) 0.5023(3) 0.6782(4) 0.174(2) Uani d . 1 F
F5 0.6516(10) 0.5246(7) 0.8634(10) 0.342(6) Uani d . 1 F
F6 0.7852(6) 0.4629(7) 0.7165(7) 0.289(5) Uani d . 1 F
P1 0.20348(9) 0.30195(7) 0.57573(8) 0.0598(3) Uani d . 1 P
P2 0.71604(11) 0.49767(8) 0.78934(12) 0.0844(4) Uani d . 1 P

loop_
_atom_site_aniso_label
_atom_site_aniso_U_11
_atom_site_aniso_U_22
_atom_site_aniso_U_33
_atom_site_aniso_U_12
_atom_site_aniso_U_13
_atom_site_aniso_U_23
Co1 0.0573(3) 0.0574(3) 0.0513(3) 0.0079(2) 0.0182(2) 0.0033(2)
C1 0.085(3) 0.131(4) 0.058(2) 0.050(3) 0.026(2) 0.030(3)
C2 0.112(4) 0.072(3) 0.097(3) 0.040(3) 0.064(3) 0.038(3)
C3 0.085(3) 0.056(2) 0.080(3) 0.000(2) 0.051(2) 0.0002(19)
C4 0.060(2) 0.066(2) 0.0447(18) 0.0139(17) 0.0185(16) 0.0024(15)
C5 0.073(3) 0.099(3) 0.048(2) 0.027(2) 0.0133(19) -0.006(2)
C6 0.135(5) 0.101(4) 0.111(4) 0.046(4) 0.091(4) 0.034(4)
C7 0.123(5) 0.108(4) 0.061(3) -0.045(4) 0.049(3) -0.016(3)
C8 0.088(3) 0.100(4) 0.082(3) 0.016(3) 0.034(3) 0.045(3)
C9 0.116(5) 0.081(3) 0.123(5) -0.035(3) 0.057(4) -0.005(3)
C10 0.060(3) 0.182(7) 0.100(4) -0.007(4) 0.031(3) 0.014(5)
C11 0.066(3) 0.100(3) 0.082(3) 0.009(2) 0.037(2) 0.012(3)
C12 0.096(4) 0.148(6) 0.101(4) -0.053(4) 0.041(3) -0.012(4)
C13 0.121(4) 0.108(4) 0.085(3) 0.023(3) 0.059(3) 0.023(3)
C14 0.081(4) 0.159(6) 0.157(6) 0.023(4) 0.062(4) 0.039(5)
C15 0.072(3) 0.068(3) 0.105(4) 0.021(2) 0.017(3) -0.008(2)
C16 0.107(4) 0.096(4) 0.156(6) 0.054(4) 0.033(4) 0.017(4)
C17 0.121(5) 0.109(4) 0.105(4) 0.027(4) 0.028(4) -0.042(3)
C18 0.103(4) 0.061(3) 0.160(6) -0.004(3) 0.039(4) -0.017(3)
F1 0.185(4) 0.105(3) 0.174(4) -0.067(3) -0.033(3) 0.042(3)
F2 0.155(4) 0.099(2) 0.168(4) -0.033(2) -0.064(3) 0.040(2)
F3 0.194(4) 0.100(3) 0.218(5) -0.060(3) -0.095(4) 0.076(3)
F4 0.144(3) 0.116(3) 0.181(4) -0.045(2) -0.063(3) 0.046(3)
F5 0.385(12) 0.352(12) 0.410(14) 0.082(10) 0.296(12) -0.027(9)
F6 0.235(7) 0.459(14) 0.206(7) 0.080(8) 0.118(6) -0.010(8)
P1 0.0538(5) 0.0697(6) 0.0522(5) 0.0094(4) 0.0117(4) 0.0045(4)
P2 0.0730(8) 0.0681(7) 0.0933(9) -0.0154(6) -0.0002(7) 0.0191(6)

loop_
_atom_type_symbol
_atom_type_description
_atom_type_scat_dispersion_real
_atom_type_scat_dispersion_imag
_atom_type_scat_source
C C 0.0033 0.0016 'International Tables Vol C Tables 4.2.6.8 and 6.1.1.4'
H H 0.0000 0.0000 'International Tables Vol C Tables 4.2.6.8 and 6.1.1.4'
F F 0.0171 0.0103 'International Tables Vol C Tables 4.2.6.8 and 6.1.1.4'
P P 0.1023 0.0942 'International Tables Vol C Tables 4.2.6.8 and 6.1.1.4'
Co Co 0.3494 0.9721 'International Tables Vol C Tables 4.2.6.8 and 6.1.1.4'

loop_
_geom_angle_atom_site_label_1
_geom_angle_atom_site_label_2
_geom_angle_atom_site_label_3
_geom_angle
_geom_angle_publ_flag
C3 Co1 C7 106.2(2) ?
C3 Co1 C2 41.12(19) ?
C7 Co1 C2 118.2(2) ?
C3 Co1 C6 122.9(3) ?
C7 Co1 C6 40.6(3) ?
C2 Co1 C6 104.7(2) ?
C3 Co1 C10 159.9(3) ?
C7 Co1 C10 67.4(3) ?
C2 Co1 C10 123.5(3) ?
C6 Co1 C10 39.9(3) ?
C3 Co1 C9 157.6(2) ?
C7 Co1 C9 67.5(2) ?
C2 Co1 C9 161.1(3) ?
C6 Co1 C9 67.1(2) ?
C10 Co1 C9 39.5(3) ?
C3 Co1 C8 121.8(2) ?
C7 Co1 C8 40.7(2) ?
C2 Co1 C8 155.2(3) ?
C6 Co1 C8 67.7(2) ?
C10 Co1 C8 66.6(3) ?
C9 Co1 C8 39.5(2) ?
C3 Co1 C1 68.7(2) ?
C7 Co1 C1 153.0(3) ?
C2 Co1 C1 40.4(2) ?
C6 Co1 C1 118.5(2) ?
C10 Co1 C1 107.9(2) ?
C9 Co1 C1 126.9(3) ?
C8 Co1 C1 164.1(3) ?
C3 Co1 C5 68.5(2) ?
C7 Co1 C5 164.0(2) ?
C2 Co1 C5 68.4(2) ?
C6 Co1 C5 155.0(3) ?
C10 Co1 C5 122.7(3) ?
C9 Co1 C5 111.4(2) ?
C8 Co1 C5 128.3(2) ?
C1 Co1 C5 40.81(19) ?
C3 Co1 C4 41.54(15) ?
C7 Co1 C4 125.8(2) ?
C2 Co1 C4 69.40(16) ?
C6 Co1 C4 161.8(3) ?
C10 Co1 C4 157.5(3) ?
C9 Co1 C4 123.6(2) ?
C8 Co1 C4 110.09(18) ?
C1 Co1 C4 68.84(17) ?
C5 Co1 C4 40.36(17) ?
C2 C1 C5 107.8(4) ?
C2 C1 Co1 69.1(2) ?
C5 C1 Co1 69.8(2) ?
C2 C1 H1 126.1 ?
C5 C1 H1 126.1 ?
Co1 C1 H1 126.1 ?
C1 C2 C3 108.4(4) ?
C1 C2 Co1 70.5(3) ?
C3 C2 Co1 69.3(2) ?
C1 C2 H2 125.8 ?
C3 C2 H2 125.8 ?
Co1 C2 H2 125.8 ?
C2 C3 C4 108.6(4) ?
C2 C3 Co1 69.6(3) ?
C4 C3 Co1 71.3(2) ?
C2 C3 H3 125.7 ?
C4 C3 H3 125.7 ?
Co1 C3 H3 125.7 ?
C5 C4 C3 105.5(4) ?
C5 C4 P1 133.3(3) ?
C3 C4 P1 121.2(3) ?
C5 C4 Co1 68.7(2) ?
C3 C4 Co1 67.2(2) ?
P1 C4 Co1 128.2(2) ?
C4 C5 C1 109.6(4) ?
C4 C5 Co1 70.9(2) ?
C1 C5 Co1 69.4(2) ?
C4 C5 H5 125.2 ?
C1 C5 H5 125.2 ?
Co1 C5 H5 125.2 ?
C10 C6 C7 107.5(5) ?
C10 C6 Co1 70.2(3) ?
C7 C6 Co1 69.6(3) ?
C10 C6 H6 126.2 ?
C7 C6 H6 126.2 ?
Co1 C6 H6 126.2 ?
C6 C7 C8 107.1(5) ?
C6 C7 Co1 69.8(3) ?
C8 C7 Co1 70.4(3) ?
C6 C7 H7 126.4 ?
C8 C7 H7 126.4 ?
Co1 C7 H7 126.4 ?
C9 C8 C7 107.7(5) ?
C9 C8 Co1 70.1(3) ?
C7 C8 Co1 68.9(3) ?
C9 C8 H8 126.1 ?
C7 C8 H8 126.1 ?
Co1 C8 H8 126.1 ?
C10 C9 C8 108.6(6) ?
C10 C9 Co1 69.9(3) ?
C8 C9 Co1 70.4(3) ?
C10 C9 H9 125.7 ?
C8 C9 H9 125.7 ?
Co1 C9 H9 125.7 ?
C9 C10 C6 109.1(6) ?
C9 C10 Co1 70.6(3) ?
C6 C10 Co1 69.9(3) ?
C9 C10 H10 125.5 ?
C6 C10 H10 125.5 ?
Co1 C10 H10 125.5 ?
C13 C11 C14 108.2(5) ?
C13 C11 C12 108.2(5) ?
C14 C11 C12 108.5(5) ?
C13 C11 P1 115.5(4) ?
C14 C11 P1 109.5(4) ?
C12 C11 P1 106.8(3) ?
C11 C12 H12A 109.5 ?
C11 C12 H12B 109.5 ?
H12A C12 H12B 109.5 ?
C11 C12 H12C 109.5 ?
H12A C12 H12C 109.5 ?
H12B C12 H12C 109.5 ?
C11 C13 H13A 109.5 ?
C11 C13 H13B 109.5 ?
H13A C13 H13B 109.5 ?
C11 C13 H13C 109.5 ?
H13A C13 H13C 109.5 ?
H13B C13 H13C 109.5 ?
C11 C14 H14A 109.5 ?
C11 C14 H14B 109.5 ?
H14A C14 H14B 109.5 ?
C11 C14 H14C 109.5 ?
H14A C14 H14C 109.5 ?
H14B C14 H14C 109.5 ?
C18 C15 C16 105.6(5) ?
C18 C15 C17 110.8(5) ?
C16 C15 C17 108.9(5) ?
C18 C15 P1 106.5(3) ?
C16 C15 P1 107.3(4) ?
C17 C15 P1 117.0(4) ?
C15 C16 H16A 109.5 ?
C15 C16 H16B 109.5 ?
H16A C16 H16B 109.5 ?
C15 C16 H16C 109.5 ?
H16A C16 H16C 109.5 ?
H16B C16 H16C 109.5 ?
C15 C17 H17A 109.5 ?
C15 C17 H17B 109.5 ?
H17A C17 H17B 109.5 ?
C15 C17 H17C 109.5 ?
H17A C17 H17C 109.5 ?
H17B C17 H17C 109.5 ?
C15 C18 H18A 109.5 ?
C15 C18 H18B 109.5 ?
H18A C18 H18B 109.5 ?
C15 C18 H18C 109.5 ?
H18A C18 H18C 109.5 ?
H18B C18 H18C 109.5 ?
C4 P1 C11 98.9(2) yes
C4 P1 C15 104.50(19) yes
C11 P1 C15 111.6(2) yes
F5 P2 F6 175.7(6) ?
F5 P2 F3 91.7(5) ?
F6 P2 F3 92.2(5) ?
F5 P2 F1 89.0(5) ?
F6 P2 F1 87.1(4) ?
F3 P2 F1 178.6(3) ?
F5 P2 F4 95.3(5) ?
F6 P2 F4 86.7(4) ?
F3 P2 F4 89.3(2) ?
F1 P2 F4 91.8(2) ?
F5 P2 F2 92.3(6) ?
F6 P2 F2 85.7(4) ?
F3 P2 F2 90.0(2) ?
F1 P2 F2 88.8(2) ?
F4 P2 F2 172.4(4) ?

loop_
_geom_bond_atom_site_label_1
_geom_bond_atom_site_label_2
_geom_bond_distance
_geom_bond_publ_flag
Co1 C3 2.005(4) ?
Co1 C7 2.007(5) ?
Co1 C2 2.009(4) ?
Co1 C6 2.009(5) ?
Co1 C10 2.013(5) ?
Co1 C9 2.023(5) ?
Co1 C8 2.026(4) ?
Co1 C1 2.027(4) ?
Co1 C5 2.032(4) ?
Co1 C4 2.061(4) ?
C1 C2 1.395(8) ?
C1 C5 1.415(6) ?
C1 H1 0.9800 ?
C2 C3 1.410(6) ?
C2 H2 0.9800 ?
C3 C4 1.443(5) ?
C3 H3 0.9800 ?
C4 C5 1.412(6) ?
P1 C4 1.840(4) yes
C5 H5 0.9800 ?
C6 C10 1.372(9) ?
C6 C7 1.393(8) ?
C6 H6 0.9800 ?
C7 C8 1.402(7) ?
C7 H7 0.9800 ?
C8 C9 1.369(8) ?
C8 H8 0.9800 ?
C9 C10 1.364(9) ?
C9 H9 0.9800 ?
C10 H10 0.9800 ?
C11 C13 1.522(7) ?
C11 C14 1.529(7) ?
C11 C12 1.536(8) ?
P1 C11 1.900(5) yes
C12 H12A 0.9600 ?
C12 H12B 0.9600 ?
C12 H12C 0.9600 ?
C13 H13A 0.9600 ?
C13 H13B 0.9600 ?
C13 H13C 0.9600 ?
C14 H14A 0.9600 ?
C14 H14B 0.9600 ?
C14 H14C 0.9600 ?
C15 C18 1.529(8) ?
C15 C16 1.539(6) ?
C15 C17 1.546(7) ?
P1 C15 1.879(5) yes
C16 H16A 0.9600 ?
C16 H16B 0.9600 ?
C16 H16C 0.9600 ?
C17 H17A 0.9600 ?
C17 H17B 0.9600 ?
C17 H17C 0.9600 ?
C18 H18A 0.9600 ?
C18 H18B 0.9600 ?
C18 H18C 0.9600 ?
F1 P2 1.533(4) ?
F2 P2 1.558(4) ?
F3 P2 1.521(4) ?
F4 P2 1.541(4) ?
F5 P2 1.443(7) ?
F6 P2 1.512(7) ?

loop_
_geom_hbond_atom_site_label_D
_geom_hbond_atom_site_label_H
_geom_hbond_atom_site_label_A
_geom_hbond_site_symmetry_A
_geom_hbond_distance_DH
_geom_hbond_distance_HA
_geom_hbond_distance_DA
_geom_hbond_angle_DHA
_geom_hbond_publ_flag
C6 H6 F2 2_646 0.98 2.49 3.340(7) 145 yes
C8 H8 F3 3_666 0.98 2.45 3.349(6) 152 yes
C9 H9 F4 . 0.98 2.35 3.304(8) 164 yes

loop_
_geom_torsion_atom_site_label_1
_geom_torsion_atom_site_label_2
_geom_torsion_atom_site_label_3
_geom_torsion_atom_site_label_4
_geom_torsion
C3 Co1 C1 C2 37.9(3)
C7 Co1 C1 C2 -45.8(6)
C6 Co1 C1 C2 -78.9(4)
C10 Co1 C1 C2 -121.0(4)
C9 Co1 C1 C2 -160.5(3)
C8 Co1 C1 C2 171.8(7)
C5 Co1 C1 C2 119.4(4)
C4 Co1 C1 C2 82.7(3)
C3 Co1 C1 C5 -81.4(3)
C7 Co1 C1 C5 -165.2(4)
C2 Co1 C1 C5 -119.4(5)
C6 Co1 C1 C5 161.7(4)
C10 Co1 C1 C5 119.6(4)
C9 Co1 C1 C5 80.1(4)
C8 Co1 C1 C5 52.5(9)
C4 Co1 C1 C5 -36.7(3)
C5 C1 C2 C3 0.1(5)
Co1 C1 C2 C3 -59.2(3)
C5 C1 C2 Co1 59.2(3)
C3 Co1 C2 C1 -119.4(4)
C7 Co1 C2 C1 158.3(3)
C6 Co1 C2 C1 116.9(4)
C10 Co1 C2 C1 78.0(4)
C9 Co1 C2 C1 55.4(8)
C8 Co1 C2 C1 -174.7(4)
C5 Co1 C2 C1 -37.8(3)
C4 Co1 C2 C1 -81.2(3)
C7 Co1 C2 C3 -82.3(3)
C6 Co1 C2 C3 -123.7(4)
C10 Co1 C2 C3 -162.6(3)
C9 Co1 C2 C3 174.8(6)
C8 Co1 C2 C3 -55.3(6)
C1 Co1 C2 C3 119.4(4)
C5 Co1 C2 C3 81.6(3)
C4 Co1 C2 C3 38.2(2)
C1 C2 C3 C4 -1.0(5)
Co1 C2 C3 C4 -60.9(3)
C1 C2 C3 Co1 59.9(3)
C7 Co1 C3 C2 114.6(4)
C6 Co1 C3 C2 73.6(4)
C10 Co1 C3 C2 46.5(8)
C9 Co1 C3 C2 -175.6(5)
C8 Co1 C3 C2 156.1(3)
C1 Co1 C3 C2 -37.3(3)
C5 Co1 C3 C2 -81.3(3)
C4 Co1 C3 C2 -119.1(4)
C7 Co1 C3 C4 -126.3(3)
C2 Co1 C3 C4 119.1(4)
C6 Co1 C3 C4 -167.3(3)
C10 Co1 C3 C4 165.6(6)
C9 Co1 C3 C4 -56.5(6)
C8 Co1 C3 C4 -84.9(3)
C1 Co1 C3 C4 81.7(3)
C5 Co1 C3 C4 37.8(2)
C2 C3 C4 C5 1.5(4)
Co1 C3 C4 C5 -58.3(3)
C2 C3 C4 P1 -178.2(3)
Co1 C3 C4 P1 122.0(3)
C2 C3 C4 Co1 59.8(3)
C3 Co1 C4 C5 118.4(4)
C7 Co1 C4 C5 -169.0(3)
C2 Co1 C4 C5 80.5(3)
C6 Co1 C4 C5 154.4(6)
C10 Co1 C4 C5 -48.7(7)
C9 Co1 C4 C5 -84.0(4)
C8 Co1 C4 C5 -126.0(3)
C1 Co1 C4 C5 37.1(3)
C7 Co1 C4 C3 72.7(3)
C2 Co1 C4 C3 -37.9(3)
C6 Co1 C4 C3 36.1(7)
C10 Co1 C4 C3 -167.1(6)
C9 Co1 C4 C3 157.6(3)
C8 Co1 C4 C3 115.6(3)
C1 Co1 C4 C3 -81.3(3)
C5 Co1 C4 C3 -118.4(4)
C3 Co1 C4 P1 -112.6(4)
C7 Co1 C4 P1 -39.9(4)
C2 Co1 C4 P1 -150.5(3)
C6 Co1 C4 P1 -76.5(7)
C10 Co1 C4 P1 80.3(6)
C9 Co1 C4 P1 45.0(4)
C8 Co1 C4 P1 3.0(4)
C1 Co1 C4 P1 166.1(4)
C5 Co1 C4 P1 129.0(4)
C3 C4 C5 C1 -1.5(5)
P1 C4 C5 C1 178.2(3)
Co1 C4 C5 C1 -58.8(3)
C3 C4 C5 Co1 57.3(3)
P1 C4 C5 Co1 -123.0(4)
C2 C1 C5 C4 0.9(5)
Co1 C1 C5 C4 59.7(3)
C2 C1 C5 Co1 -58.8(3)
C3 Co1 C5 C4 -38.8(2)
C7 Co1 C5 C4 34.4(9)
C2 Co1 C5 C4 -83.2(3)
C6 Co1 C5 C4 -161.4(5)
C10 Co1 C5 C4 160.0(4)
C9 Co1 C5 C4 117.1(3)
C8 Co1 C5 C4 75.4(4)
C1 Co1 C5 C4 -120.7(5)
C3 Co1 C5 C1 81.8(4)
C7 Co1 C5 C1 155.0(7)
C2 Co1 C5 C1 37.4(3)
C6 Co1 C5 C1 -40.8(7)
C10 Co1 C5 C1 -79.4(5)
C9 Co1 C5 C1 -122.2(4)
C8 Co1 C5 C1 -164.0(4)
C4 Co1 C5 C1 120.7(5)
C3 Co1 C6 C10 -165.9(4)
C7 Co1 C6 C10 118.4(5)
C2 Co1 C6 C10 -125.2(4)
C9 Co1 C6 C10 36.8(4)
C8 Co1 C6 C10 79.8(4)
C1 Co1 C6 C10 -84.0(5)
C5 Co1 C6 C10 -55.0(7)
C4 Co1 C6 C10 166.4(5)
C3 Co1 C6 C7 75.7(4)
C2 Co1 C6 C7 116.4(4)
C10 Co1 C6 C7 -118.4(5)
C9 Co1 C6 C7 -81.6(4)
C8 Co1 C6 C7 -38.6(3)
C1 Co1 C6 C7 157.6(4)
C5 Co1 C6 C7 -173.4(5)
C4 Co1 C6 C7 48.0(7)
C10 C6 C7 C8 0.6(6)
Co1 C6 C7 C8 60.8(3)
C10 C6 C7 Co1 -60.2(4)
C3 Co1 C7 C6 -122.1(4)
C2 Co1 C7 C6 -79.4(4)
C10 Co1 C7 C6 37.7(4)
C9 Co1 C7 C6 80.6(4)
C8 Co1 C7 C6 117.6(5)
C1 Co1 C7 C6 -47.5(6)
C5 Co1 C7 C6 169.8(7)
C4 Co1 C7 C6 -163.4(3)
C3 Co1 C7 C8 120.3(3)
C2 Co1 C7 C8 163.0(3)
C6 Co1 C7 C8 -117.6(5)
C10 Co1 C7 C8 -79.9(4)
C9 Co1 C7 C8 -37.0(3)
C1 Co1 C7 C8 -165.2(5)
C5 Co1 C7 C8 52.2(9)
C4 Co1 C7 C8 79.0(4)
C6 C7 C8 C9 -0.9(5)
Co1 C7 C8 C9 59.6(4)
C6 C7 C8 Co1 -60.5(3)
C3 Co1 C8 C9 163.5(3)
C7 Co1 C8 C9 -119.1(5)
C2 Co1 C8 C9 -157.0(5)
C6 Co1 C8 C9 -80.6(4)
C10 Co1 C8 C9 -37.1(4)
C1 Co1 C8 C9 35.7(9)
C5 Co1 C8 C9 77.0(4)
C4 Co1 C8 C9 118.8(4)
C3 Co1 C8 C7 -77.4(4)
C2 Co1 C8 C7 -37.9(6)
C6 Co1 C8 C7 38.5(4)
C10 Co1 C8 C7 82.0(4)
C9 Co1 C8 C7 119.1(5)
C1 Co1 C8 C7 154.8(7)
C5 Co1 C8 C7 -163.9(3)
C4 Co1 C8 C7 -122.1(3)
C7 C8 C9 C10 0.8(6)
Co1 C8 C9 C10 59.6(4)
C7 C8 C9 Co1 -58.9(3)
C3 Co1 C9 C10 -158.8(5)
C7 Co1 C9 C10 -81.3(5)
C2 Co1 C9 C10 30.2(9)
C6 Co1 C9 C10 -37.2(4)
C8 Co1 C9 C10 -119.4(6)
C1 Co1 C9 C10 72.1(5)
C5 Co1 C9 C10 115.9(4)
C4 Co1 C9 C10 159.6(4)
C3 Co1 C9 C8 -39.4(7)
C7 Co1 C9 C8 38.1(4)
C2 Co1 C9 C8 149.6(6)
C6 Co1 C9 C8 82.2(4)
C10 Co1 C9 C8 119.4(6)
C1 Co1 C9 C8 -168.5(3)
C5 Co1 C9 C8 -124.7(3)
C4 Co1 C9 C8 -81.0(4)
C8 C9 C10 C6 -0.4(7)
Co1 C9 C10 C6 59.6(4)
C8 C9 C10 Co1 -60.0(4)
C7 C6 C10 C9 -0.1(6)
Co1 C6 C10 C9 -60.0(4)
C7 C6 C10 Co1 59.9(3)
C3 Co1 C10 C9 156.4(6)
C7 Co1 C10 C9 81.5(4)
C2 Co1 C10 C9 -168.7(4)
C6 Co1 C10 C9 119.8(6)
C8 Co1 C10 C9 37.2(4)
C1 Co1 C10 C9 -126.9(4)
C5 Co1 C10 C9 -84.5(4)
C4 Co1 C10 C9 -49.1(7)
C3 Co1 C10 C6 36.5(9)
C7 Co1 C10 C6 -38.3(4)
C2 Co1 C10 C6 71.4(5)
C9 Co1 C10 C6 -119.8(6)
C8 Co1 C10 C6 -82.7(4)
C1 Co1 C10 C6 113.3(4)
C5 Co1 C10 C6 155.7(4)
C4 Co1 C10 C6 -168.9(4)
C5 C4 P1 C15 3.6(5)
C3 C4 P1 C15 -176.8(3)
Co1 C4 P1 C15 -92.6(3)
C5 C4 P1 C11 -111.6(4)
C3 C4 P1 C11 68.0(4)
Co1 C4 P1 C11 152.2(3)
C18 C15 P1 C4 62.3(4)
C16 C15 P1 C4 175.0(4)
C17 C15 P1 C4 -62.3(4)
C18 C15 P1 C11 168.3(3)
C16 C15 P1 C11 -79.0(4)
C17 C15 P1 C11 43.7(4)
C13 C11 P1 C4 39.2(4)
C14 C11 P1 C4 161.6(4)
C12 C11 P1 C4 -81.1(4)
C13 C11 P1 C15 -70.4(4)
C14 C11 P1 C15 52.0(5)
C12 C11 P1 C15 169.3(4)
